data_1559045
loop_
_publ_author_name
'Dall&#x2019;Anese, Anna'
'Fiorindo, Mattia'
'Olivieri, Diego'
'Carfagna, Carla'
'Balducci, Gabriele'
'Alessio, Enzo'
'Durand, J\'er\^ome'
'Milani, Barbara'

_publ_section_title
;
 Pd-Catalyzed CO/Vinyl Arene Copolymerization: when the Stereochemistry is
 Controlled by the Comonomer
;
_journal_issue 18
_journal_name_full Macromolecules
_journal_page_first 7783
_journal_page_last 7794
_journal_paper_doi 10.1021/acs.macromol.0c01461
_journal_volume 53
_journal_year 2020
_chemical_formula_moiety 'C17 H15 Cl N2 Pd, C H2 Cl2'
_chemical_formula_sum 'C18 H17 Cl3 N2 Pd'
_chemical_formula_weight 474.08
_space_group_crystal_system orthorhombic
_space_group_IT_number 19
_space_group_name_Hall 'P 2ac 2ab'
_space_group_name_H-M_alt 'P 21 21 21'
_atom_sites_solution_hydrogens geom
_audit_creation_method SHELXL-2014/7
_cell_angle_alpha 90
_cell_angle_beta 90
_cell_angle_gamma 90
_cell_formula_units_Z 4
_cell_length_a 7.516(10)
_cell_length_b 12.357(4)
_cell_length_c 19.840(5)
_cell_measurement_reflns_used 12139
_cell_measurement_temperature 173(2)
_cell_measurement_theta_max 28.649
_cell_measurement_theta_min 1.912
_cell_volume 1843(3)
_computing_cell_refinement 'XDS (Kabsch, 2010)'
_computing_data_collection 'Elettra XRD1 Data Collection SW'
_computing_data_reduction 'XDS - CCP4'
_computing_molecular_graphics 'Ortep3 for Windows'
_computing_publication_material 'private software'
_computing_structure_refinement 'SHELXL-2014/7 (Sheldrick, 2014)'
_computing_structure_solution 'SHELXT (Sheldrick, 2015)'
_diffrn_ambient_temperature 173(2)
_diffrn_measured_fraction_theta_full 0.983
_diffrn_measured_fraction_theta_max 0.988
_diffrn_measurement_device_type
;
Huber 4-circles Kappa Goniometer, Pilatus 2M detector
;
_diffrn_measurement_method 'Rotating crystal'
_diffrn_radiation_monochromator graphite
_diffrn_radiation_type synchrotron
_diffrn_radiation_wavelength 0.700
_diffrn_reflns_av_R_equivalents 0.0728
_diffrn_reflns_av_unetI/netI 0.0435
_diffrn_reflns_Laue_measured_fraction_full 0.983
_diffrn_reflns_Laue_measured_fraction_max 0.988
_diffrn_reflns_limit_h_max 10
_diffrn_reflns_limit_h_min -10
_diffrn_reflns_limit_k_max 16
_diffrn_reflns_limit_k_min -16
_diffrn_reflns_limit_l_max 27
_diffrn_reflns_limit_l_min -27
_diffrn_reflns_number 30973
_diffrn_reflns_point_group_measured_fraction_full 0.986
_diffrn_reflns_point_group_measured_fraction_max 0.990
_diffrn_reflns_theta_full 24.835
_diffrn_reflns_theta_max 28.649
_diffrn_reflns_theta_min 1.912
_diffrn_source 'Elettra Synchrotron - XRD1 BL'
_exptl_absorpt_coefficient_mu 1.366
_exptl_absorpt_correction_T_max 1.147
_exptl_absorpt_correction_T_min 0.813
_exptl_absorpt_correction_type refdelf
_exptl_absorpt_process_details
;
        Parkin S,Moezzi B & Hope H, (1995) J. Appl. Cryst. 28, 53-56
        Cubic fit to sin(theta)/lambda - 24 parameters
;
_exptl_crystal_density_diffrn 1.709
_exptl_crystal_description needle
_exptl_crystal_F_000 944
_exptl_crystal_size_max 0.250
_exptl_crystal_size_mid 0.100
_exptl_crystal_size_min 0.100
_refine_diff_density_max 0.863
_refine_diff_density_min -0.794
_refine_diff_density_rms 0.119
_refine_ls_abs_structure_details
;
 Flack x determined using 2006 quotients [(I+)-(I-)]/[(I+)+(I-)]
 (Parsons, Flack and Wagner, Acta Cryst. B69 (2013) 249-259).
;
_refine_ls_abs_structure_Flack 0.059(15)
_refine_ls_extinction_coef 0.0081(10)
_refine_ls_extinction_expression Fc^*^=kFc[1+0.001xFc^2^\l^3^/sin(2\q)]^-1/4^
_refine_ls_extinction_method 'SHELXL-2014/7 (Sheldrick 2014'
_refine_ls_goodness_of_fit_ref 1.062
_refine_ls_hydrogen_treatment constr
_refine_ls_matrix_type full
_refine_ls_number_parameters 218
_refine_ls_number_reflns 4908
_refine_ls_number_restraints 0
_refine_ls_restrained_S_all 1.062
_refine_ls_R_factor_all 0.0358
_refine_ls_R_factor_gt 0.0338
_refine_ls_shift/su_max 0.001
_refine_ls_shift/su_mean 0.000
_refine_ls_structure_factor_coef Fsqd
_refine_ls_weighting_details 'w=1/[\s^2^(Fo^2^)+(0.0493P)^2^+0.8696P] where P=(Fo^2^+2Fc^2^)/3'
_refine_ls_weighting_scheme calc
_refine_ls_wR_factor_gt 0.0849
_refine_ls_wR_factor_ref 0.0860
_reflns_Friedel_coverage 0.759
_reflns_Friedel_fraction_full 0.991
_reflns_Friedel_fraction_max 0.993
_reflns_number_gt 4710
_reflns_number_total 4908
_reflns_threshold_expression 'I > 2\s(I)'
_cod_data_source_file ma0c01461_si_004.cif
_cod_data_source_block hss7-05
_cod_depositor_comments 'Adding full bibliography for 1559040--1559045.cif.'
_cod_database_code 1559045
_shelx_shelxl_version_number 2014/7
_shelx_space_group_comment
;
The symmetry employed for this shelxl refinement is uniquely defined
by the following loop, which should always be used as a source of
symmetry information in preference to the above space-group names.
They are only intended as comments.
;
_shelx_estimated_absorpt_t_min 0.726
_shelx_estimated_absorpt_t_max 0.875

loop_
_space_group_symop_operation_xyz
'x, y, z'
'-x+1/2, -y, z+1/2'
'-x, y+1/2, -z+1/2'
'x+1/2, -y+1/2, -z'

loop_
_atom_site_label
_atom_site_type_symbol
_atom_site_fract_x
_atom_site_fract_y
_atom_site_fract_z
_atom_site_U_iso_or_equiv
_atom_site_adp_type
_atom_site_occupancy
_atom_site_site_symmetry_order
_atom_site_calc_flag
_atom_site_refinement_flags_posn
_atom_site_refinement_flags_adp
_atom_site_refinement_flags_occupancy
_atom_site_disorder_assembly
_atom_site_disorder_group
Pd1 Pd 0.06338(4) 0.41199(2) 0.43797(2) 0.02242(10) Uani 1 1 d . . . . .
C1 C -0.0127(7) 0.5328(4) 0.3695(2) 0.0287(9) Uani 1 1 d . . . . .
H1A H -0.0477 0.5980 0.3942 0.043 Uiso 1 1 calc R U . . .
H1B H 0.0874 0.5497 0.3396 0.043 Uiso 1 1 calc R U . . .
H1C H -0.1135 0.5071 0.3425 0.043 Uiso 1 1 calc R U . . .
Cl1 Cl -0.00438(16) 0.53083(9) 0.52327(6) 0.0305(2) Uani 1 1 d . . . . .
N2 N 0.1202(5) 0.3001(3) 0.3641(2) 0.0262(7) Uani 1 1 d . . . . .
C2 C 0.1797(6) 0.2045(3) 0.3892(2) 0.0239(8) Uani 1 1 d . . . . .
C3 C 0.2298(6) 0.1194(4) 0.3475(2) 0.0303(9) Uani 1 1 d . . . . .
H3 H 0.2718 0.0533 0.3661 0.036 Uiso 1 1 calc R U . . .
C4 C 0.2171(7) 0.1327(5) 0.2780(3) 0.0351(10) Uani 1 1 d . . . . .
H4 H 0.2521 0.0763 0.2483 0.042 Uiso 1 1 calc R U . . .
C5 C 0.1532(7) 0.2287(5) 0.2533(2) 0.0339(10) Uani 1 1 d . . . . .
H5 H 0.1413 0.2391 0.2061 0.041 Uiso 1 1 calc R U . . .
C6 C 0.1059(6) 0.3107(4) 0.2979(2) 0.0291(9) Uani 1 1 d . . . . .
H6 H 0.0616 0.3769 0.2801 0.035 Uiso 1 1 calc R U . . .
C7 C 0.1894(6) 0.1950(4) 0.4623(2) 0.0252(8) Uani 1 1 d . . . . .
H7 H 0.2245 0.1289 0.4828 0.030 Uiso 1 1 calc R U . . .
N1 N 0.1500(5) 0.2772(3) 0.49817(19) 0.0246(7) Uani 1 1 d . . . . .
C8 C 0.1556(5) 0.2693(4) 0.5701(2) 0.0254(8) Uani 1 1 d . . . . .
C9 C 0.0792(6) 0.1822(3) 0.6023(2) 0.0259(8) Uani 1 1 d . . . . .
H9 H 0.0242 0.1265 0.5767 0.031 Uiso 1 1 calc R U . . .
C10 C 0.0829(6) 0.1758(3) 0.6736(2) 0.0262(8) Uani 1 1 d . . . . .
C11 C 0.1651(6) 0.2603(4) 0.7106(2) 0.0278(8) Uani 1 1 d . . . . .
C12 C 0.2443(6) 0.3484(4) 0.6757(2) 0.0273(8) Uani 1 1 d . . . . .
H12 H 0.3018 0.4043 0.7003 0.033 Uiso 1 1 calc R U . . .
C13 C 0.2382(6) 0.3531(4) 0.6062(2) 0.0270(8) Uani 1 1 d . . . . .
H13 H 0.2895 0.4127 0.5830 0.032 Uiso 1 1 calc R U . . .
C14 C 0.0029(6) 0.0894(4) 0.7093(2) 0.0307(8) Uani 1 1 d . . . . .
H14 H -0.0523 0.0322 0.6851 0.037 Uiso 1 1 calc R U . . .
C15 C 0.0043(7) 0.0876(5) 0.7784(2) 0.0356(9) Uani 1 1 d . . . . .
H15 H -0.0507 0.0293 0.8017 0.043 Uiso 1 1 calc R U . . .
C16 C 0.0867(7) 0.1716(4) 0.8154(2) 0.0351(10) Uani 1 1 d . . . . .
H16 H 0.0864 0.1695 0.8633 0.042 Uiso 1 1 calc R U . . .
C17 C 0.1669(7) 0.2561(4) 0.7827(3) 0.0340(10) Uani 1 1 d . . . . .
H17 H 0.2235 0.3119 0.8077 0.041 Uiso 1 1 calc R U . . .
C18 C 0.4027(8) 0.6777(5) 0.5101(3) 0.0445(13) Uani 1 1 d . . . . .
H18A H 0.4017 0.7576 0.5059 0.053 Uiso 1 1 calc R U . . .
H18B H 0.2783 0.6518 0.5073 0.053 Uiso 1 1 calc R U . . .
Cl2 Cl 0.5289(3) 0.62097(15) 0.44364(10) 0.0608(4) Uani 1 1 d . . . . .
Cl3 Cl 0.4944(3) 0.64084(17) 0.58872(9) 0.0643(5) Uani 1 1 d . . . . .

loop_
_atom_site_aniso_label
_atom_site_aniso_U_11
_atom_site_aniso_U_22
_atom_site_aniso_U_33
_atom_site_aniso_U_23
_atom_site_aniso_U_13
_atom_site_aniso_U_12
Pd1 0.02233(14) 0.02217(14) 0.02277(14) 0.00191(11) 0.00123(11) -0.00115(11)
C1 0.037(2) 0.036(2) 0.0133(15) 0.0059(15) -0.0002(15) 0.0160(18)
Cl1 0.0317(5) 0.0291(5) 0.0308(5) -0.0029(4) 0.0037(4) 0.0005(4)
N2 0.0245(16) 0.0279(17) 0.0262(17) 0.0041(13) -0.0018(14) -0.0018(13)
C2 0.0211(17) 0.0277(19) 0.0228(18) -0.0010(15) -0.0011(15) -0.0032(15)
C3 0.030(2) 0.033(2) 0.029(2) -0.0041(16) -0.0032(17) 0.0020(16)
C4 0.032(2) 0.044(3) 0.029(2) -0.0131(19) -0.0021(19) 0.005(2)
C5 0.035(2) 0.047(3) 0.0202(19) -0.0016(18) -0.0012(17) -0.005(2)
C6 0.029(2) 0.034(2) 0.0243(19) 0.0049(16) 0.0003(16) -0.0039(16)
C7 0.0229(17) 0.0275(18) 0.0253(18) 0.0019(15) -0.0010(16) 0.0034(15)
N1 0.0211(16) 0.0299(17) 0.0228(16) 0.0005(13) -0.0013(13) 0.0023(13)
C8 0.0234(18) 0.0296(18) 0.0233(19) 0.0026(16) 0.0018(15) 0.0061(14)
C9 0.0267(19) 0.0259(17) 0.0252(17) -0.0004(14) -0.0014(17) 0.0011(16)
C10 0.0232(19) 0.0254(17) 0.0300(19) 0.0013(14) -0.0017(17) 0.0040(15)
C11 0.026(2) 0.0284(19) 0.029(2) 0.0015(16) 0.0000(16) 0.0023(16)
C12 0.029(2) 0.0266(19) 0.0261(19) -0.0014(16) -0.0032(17) -0.0004(15)
C13 0.0251(19) 0.0277(19) 0.028(2) 0.0027(16) 0.0004(16) -0.0002(16)
C14 0.0286(18) 0.0271(18) 0.036(2) 0.0019(18) 0.0012(17) 0.0026(18)
C15 0.033(2) 0.039(2) 0.035(2) 0.012(2) 0.0030(18) 0.006(2)
C16 0.037(3) 0.042(2) 0.0264(19) 0.0079(18) -0.001(2) 0.004(2)
C17 0.032(2) 0.037(2) 0.033(2) 0.0054(18) -0.0044(19) 0.0009(19)
C18 0.036(3) 0.035(2) 0.063(4) 0.001(2) -0.003(3) -0.002(2)
Cl2 0.0736(11) 0.0577(8) 0.0509(8) -0.0041(7) -0.0021(8) 0.0058(8)
Cl3 0.0712(11) 0.0717(11) 0.0500(8) -0.0162(8) -0.0096(8) 0.0165(9)

loop_
_atom_type_symbol
_atom_type_description
_atom_type_scat_dispersion_real
_atom_type_scat_dispersion_imag
_atom_type_scat_source
Pd Pd -1.0140 0.9845 'International Tables Vol C Tables 4.2.6.8 and 6.1.1.4'
Cl Cl 0.1456 0.1550 'International Tables Vol C Tables 4.2.6.8 and 6.1.1.4'
C C 0.0030 0.0016 'International Tables Vol C Tables 4.2.6.8 and 6.1.1.4'
H H 0.0000 0.0000 'International Tables Vol C Tables 4.2.6.8 and 6.1.1.4'
N N 0.0059 0.0032 'International Tables Vol C Tables 4.2.6.8 and 6.1.1.4'

loop_
_geom_angle_atom_site_label_1
_geom_angle_atom_site_label_2
_geom_angle_atom_site_label_3
_geom_angle
_geom_angle_site_symmetry_1
_geom_angle_site_symmetry_3
_geom_angle_publ_flag
N2 Pd1 C1 94.20(17) . . ?
N2 Pd1 N1 79.18(15) . . ?
C1 Pd1 N1 173.35(16) . . ?
N2 Pd1 Cl1 177.51(11) . . ?
C1 Pd1 Cl1 87.83(13) . . ?
N1 Pd1 Cl1 98.80(11) . . ?
Pd1 C1 H1A 109.5 . . ?
Pd1 C1 H1B 109.5 . . ?
H1A C1 H1B 109.5 . . ?
Pd1 C1 H1C 109.5 . . ?
H1A C1 H1C 109.5 . . ?
H1B C1 H1C 109.5 . . ?
C6 N2 C2 118.4(4) . . ?
C6 N2 Pd1 128.5(3) . . ?
C2 N2 Pd1 113.1(3) . . ?
N2 C2 C3 122.0(4) . . ?
N2 C2 C7 116.8(4) . . ?
C3 C2 C7 121.2(4) . . ?
C2 C3 C4 118.8(5) . . ?
C2 C3 H3 120.6 . . ?
C4 C3 H3 120.6 . . ?
C5 C4 C3 118.7(5) . . ?
C5 C4 H4 120.6 . . ?
C3 C4 H4 120.6 . . ?
C4 C5 C6 119.5(4) . . ?
C4 C5 H5 120.2 . . ?
C6 C5 H5 120.2 . . ?
N2 C6 C5 122.5(5) . . ?
N2 C6 H6 118.7 . . ?
C5 C6 H6 118.7 . . ?
N1 C7 C2 118.7(4) . . ?
N1 C7 H7 120.6 . . ?
C2 C7 H7 120.6 . . ?
C7 N1 C8 119.7(4) . . ?
C7 N1 Pd1 112.1(3) . . ?
C8 N1 Pd1 128.0(3) . . ?
C9 C8 C13 121.6(4) . . ?
C9 C8 N1 120.2(4) . . ?
C13 C8 N1 118.1(4) . . ?
C8 C9 C10 119.9(4) . . ?
C8 C9 H9 120.1 . . ?
C10 C9 H9 120.1 . . ?
C14 C10 C9 122.2(4) . . ?
C14 C10 C11 118.8(4) . . ?
C9 C10 C11 119.0(4) . . ?
C10 C11 C12 119.6(4) . . ?
C10 C11 C17 119.7(4) . . ?
C12 C11 C17 120.7(4) . . ?
C13 C12 C11 120.4(4) . . ?
C13 C12 H12 119.8 . . ?
C11 C12 H12 119.8 . . ?
C12 C13 C8 119.5(4) . . ?
C12 C13 H13 120.2 . . ?
C8 C13 H13 120.2 . . ?
C15 C14 C10 120.6(5) . . ?
C15 C14 H14 119.7 . . ?
C10 C14 H14 119.7 . . ?
C14 C15 C16 120.7(5) . . ?
C14 C15 H15 119.7 . . ?
C16 C15 H15 119.7 . . ?
C17 C16 C15 120.4(5) . . ?
C17 C16 H16 119.8 . . ?
C15 C16 H16 119.8 . . ?
C16 C17 C11 119.8(5) . . ?
C16 C17 H17 120.1 . . ?
C11 C17 H17 120.1 . . ?
Cl3 C18 Cl2 110.3(3) . . ?
Cl3 C18 H18A 109.6 . . ?
Cl2 C18 H18A 109.6 . . ?
Cl3 C18 H18B 109.6 . . ?
Cl2 C18 H18B 109.6 . . ?
H18A C18 H18B 108.1 . . ?

loop_
_geom_bond_atom_site_label_1
_geom_bond_atom_site_label_2
_geom_bond_distance
_geom_bond_site_symmetry_2
_geom_bond_publ_flag
Pd1 N2 2.059(4) . ?
Pd1 C1 2.098(4) . ?
Pd1 N1 2.151(4) . ?
Pd1 Cl1 2.2978(12) . ?
C1 H1A 0.9800 . ?
C1 H1B 0.9800 . ?
C1 H1C 0.9800 . ?
N2 C6 1.326(6) . ?
N2 C2 1.358(6) . ?
C2 C3 1.390(6) . ?
C2 C7 1.456(6) . ?
C3 C4 1.392(7) . ?
C3 H3 0.9500 . ?
C4 C5 1.371(8) . ?
C4 H4 0.9500 . ?
C5 C6 1.392(7) . ?
C5 H5 0.9500 . ?
C6 H6 0.9500 . ?
C7 N1 1.275(6) . ?
C7 H7 0.9500 . ?
N1 C8 1.431(5) . ?
C8 C9 1.376(6) . ?
C8 C13 1.405(6) . ?
C9 C10 1.418(6) . ?
C9 H9 0.9500 . ?
C10 C14 1.415(6) . ?
C10 C11 1.418(6) . ?
C11 C12 1.422(6) . ?
C11 C17 1.430(7) . ?
C12 C13 1.379(6) . ?
C12 H12 0.9500 . ?
C13 H13 0.9500 . ?
C14 C15 1.372(7) . ?
C14 H14 0.9500 . ?
C15 C16 1.415(8) . ?
C15 H15 0.9500 . ?
C16 C17 1.370(7) . ?
C16 H16 0.9500 . ?
C17 H17 0.9500 . ?
C18 Cl3 1.765(7) . ?
C18 Cl2 1.770(7) . ?
C18 H18A 0.9900 . ?
C18 H18B 0.9900 . ?

loop_
_geom_torsion_atom_site_label_1
_geom_torsion_atom_site_label_2
_geom_torsion_atom_site_label_3
_geom_torsion_atom_site_label_4
_geom_torsion
_geom_torsion_site_symmetry_1
_geom_torsion_site_symmetry_2
_geom_torsion_site_symmetry_3
_geom_torsion_site_symmetry_4
_geom_torsion_publ_flag
C6 N2 C2 C3 1.7(6) . . . . ?
Pd1 N2 C2 C3 -178.3(3) . . . . ?
C6 N2 C2 C7 -178.5(4) . . . . ?
Pd1 N2 C2 C7 1.5(5) . . . . ?
N2 C2 C3 C4 -0.4(7) . . . . ?
C7 C2 C3 C4 179.8(5) . . . . ?
C2 C3 C4 C5 -1.0(8) . . . . ?
C3 C4 C5 C6 1.2(8) . . . . ?
C2 N2 C6 C5 -1.5(7) . . . . ?
Pd1 N2 C6 C5 178.4(3) . . . . ?
C4 C5 C6 N2 0.0(7) . . . . ?
N2 C2 C7 N1 -3.1(7) . . . . ?
C3 C2 C7 N1 176.7(4) . . . . ?
C2 C7 N1 C8 178.9(4) . . . . ?
C2 C7 N1 Pd1 2.9(5) . . . . ?
C7 N1 C8 C9 -46.5(6) . . . . ?
Pd1 N1 C8 C9 128.8(4) . . . . ?
C7 N1 C8 C13 134.4(5) . . . . ?
Pd1 N1 C8 C13 -50.3(5) . . . . ?
C13 C8 C9 C10 0.0(7) . . . . ?
N1 C8 C9 C10 -179.0(4) . . . . ?
C8 C9 C10 C14 178.5(4) . . . . ?
C8 C9 C10 C11 0.3(6) . . . . ?
C14 C10 C11 C12 -179.3(4) . . . . ?
C9 C10 C11 C12 -1.0(6) . . . . ?
C14 C10 C11 C17 0.5(6) . . . . ?
C9 C10 C11 C17 178.8(4) . . . . ?
C10 C11 C12 C13 1.4(7) . . . . ?
C17 C11 C12 C13 -178.4(5) . . . . ?
C11 C12 C13 C8 -1.1(7) . . . . ?
C9 C8 C13 C12 0.3(7) . . . . ?
N1 C8 C13 C12 179.4(4) . . . . ?
C9 C10 C14 C15 -178.0(5) . . . . ?
C11 C10 C14 C15 0.2(7) . . . . ?
C10 C14 C15 C16 -0.4(7) . . . . ?
C14 C15 C16 C17 -0.2(8) . . . . ?
C15 C16 C17 C11 0.9(7) . . . . ?
C10 C11 C17 C16 -1.1(7) . . . . ?
C12 C11 C17 C16 178.7(5) . . . . ?
